data_7046224
loop_
_publ_author_name
'Stanoppi, Marco'
'Lorbach, Andreas'

_publ_section_title
;
 Boron-based donor-spiro-acceptor compounds exhibiting thermally activated
 delayed fluorescence (TADF).
;
_journal_issue 31
_journal_name_full 'Dalton transactions (Cambridge, England : 2003)'
_journal_page_first 10394
_journal_page_last 10398
_journal_paper_doi 10.1039/c8dt01255e
_journal_volume 47
_journal_year 2018
_chemical_formula_moiety 'C24 H17 B F2 N2'
_chemical_formula_sum 'C24 H17 B F2 N2'
_chemical_formula_weight 382.20
_space_group_crystal_system triclinic
_space_group_IT_number 2
_space_group_name_Hall '-P 1'
_space_group_name_H-M_alt 'P -1'
_symmetry_space_group_name_Hall '-P 1'
_symmetry_space_group_name_H-M 'P -1'
_atom_sites_solution_hydrogens geom
_atom_sites_solution_primary direct
_audit_creation_date 2017-12-20
_audit_creation_method
;
Olex2 1.2
(compiled 2017.08.10 svn.r3458 for OlexSys, GUI svn.r5381)
;
_audit_update_record
;
2018-03-16 deposited with the CCDC.
2018-05-02 downloaded from the CCDC.
;
_cell_angle_alpha 72.129(5)
_cell_angle_beta 79.861(5)
_cell_angle_gamma 78.732(5)
_cell_formula_units_Z 2
_cell_length_a 9.0580(6)
_cell_length_b 10.2042(7)
_cell_length_c 10.5865(7)
_cell_measurement_reflns_used 14347
_cell_measurement_temperature 100(1)
_cell_measurement_theta_max 30.20
_cell_measurement_theta_min 2.12
_cell_volume 906.25(11)
_computing_cell_refinement 'STOE X-AREA'
_computing_data_collection 'STOE X-AREA'
_computing_data_reduction 'STOE X-RED'
_computing_molecular_graphics 'Olex2 (Dolomanov et al., 2009)'
_computing_publication_material 'Olex2 (Dolomanov et al., 2009)'
_computing_structure_refinement 'ShelXL (Sheldrick, 2015)'
_computing_structure_solution 'ShelXS (Sheldrick, 2008)'
_diffrn_ambient_temperature 100(1)
_diffrn_detector 'image plate (34 cm diameter)'
_diffrn_detector_area_resol_mean 6.67
_diffrn_detector_type STOE
_diffrn_measured_fraction_theta_full 0.998
_diffrn_measured_fraction_theta_max 0.995
_diffrn_measurement_device '2-circle goniometer'
_diffrn_measurement_device_type 'STOE IPDS 2T'
_diffrn_measurement_method 'rotation method'
_diffrn_radiation_collimation '0.5 mm diameter, monocapillary'
_diffrn_radiation_monochromator 'plane graphite'
_diffrn_radiation_probe x-ray
_diffrn_radiation_type 'Mo K\a'
_diffrn_radiation_wavelength 0.71073
_diffrn_reflns_av_R_equivalents 0.0304
_diffrn_reflns_av_unetI/netI 0.0280
_diffrn_reflns_Laue_measured_fraction_full 0.998
_diffrn_reflns_Laue_measured_fraction_max 0.995
_diffrn_reflns_limit_h_max 12
_diffrn_reflns_limit_h_min -12
_diffrn_reflns_limit_k_max 13
_diffrn_reflns_limit_k_min -13
_diffrn_reflns_limit_l_max 14
_diffrn_reflns_limit_l_min -14
_diffrn_reflns_number 13692
_diffrn_reflns_point_group_measured_fraction_full 0.998
_diffrn_reflns_point_group_measured_fraction_max 0.995
_diffrn_reflns_theta_full 25.242
_diffrn_reflns_theta_max 29.054
_diffrn_reflns_theta_min 2.311
_diffrn_source 'sealed X-ray tube, 12 x 0.4 mm long-fine focus'
_exptl_absorpt_coefficient_mu 0.096
_exptl_absorpt_correction_T_max 1.02380
_exptl_absorpt_correction_T_min 0.91777
_exptl_absorpt_correction_type multi-scan
_exptl_absorpt_process_details
'MULABS / PLATON Spek, A.L. (2003). J. Appl. Cryst. 36, 7-13. Spek, A.L. (2009). Acta Cryst. D65, 148-155.'
_exptl_crystal_colour orange
_exptl_crystal_colour_primary orange
_exptl_crystal_density_diffrn 1.401
_exptl_crystal_description block
_exptl_crystal_F_000 396
_exptl_crystal_size_max 0.5
_exptl_crystal_size_mid 0.35
_exptl_crystal_size_min 0.2
_refine_diff_density_max 0.273
_refine_diff_density_min -0.218
_refine_diff_density_rms 0.049
_refine_ls_extinction_method none
_refine_ls_goodness_of_fit_ref 1.099
_refine_ls_hydrogen_treatment constr
_refine_ls_matrix_type full
_refine_ls_number_parameters 307
_refine_ls_number_reflns 4820
_refine_ls_number_restraints 51
_refine_ls_restrained_S_all 1.093
_refine_ls_R_factor_all 0.0569
_refine_ls_R_factor_gt 0.0460
_refine_ls_shift/su_max 0.000
_refine_ls_shift/su_mean 0.000
_refine_ls_structure_factor_coef Fsqd
_refine_ls_weighting_details 'w=1/[\s^2^(Fo^2^)+(0.0437P)^2^+0.6292P] where P=(Fo^2^+2Fc^2^)/3'
_refine_ls_weighting_scheme calc
_refine_ls_wR_factor_gt 0.1228
_refine_ls_wR_factor_ref 0.1264
_reflns_Friedel_coverage 0.000
_reflns_number_gt 3983
_reflns_number_total 4820
_reflns_threshold_expression 'I > 2\s(I)'
_cod_data_source_file c8dt01255e3.cif
_cod_data_source_block AL41
_cod_depositor_comments 'Adding full bibliography for 7046223--7046226.cif.'
_cod_database_code 7046224
_shelxl_version_number 2013-4
_shelx_space_group_comment
;
The symmetry employed for this shelxl refinement is uniquely defined
by the following loop, which should always be used as a source of
symmetry information in preference to the above space-group names.
They are only intended as comments.
;
_shelx_estimated_absorpt_t_max 0.981
_shelx_estimated_absorpt_t_min 0.954
_olex2_refinement_description
;
1. Fixed Uiso
 At 1.2 times of:
  All C(H) groups
 At 1.5 times of:
  All C(H,H,H) groups
2. Restrained planarity
 F1A, F2A, N1A, C1A, C2A, C3A, C4A, C5A, C6A, C7A, C8A, C9A, C10A, C11A, H4A,
 H8A, H9A, H10A
 with sigma of 0.1
3. Uiso/Uaniso restraints and constraints
Uiso(F1A) = Uiso(F2A) = Uiso(N1A) = Uiso(C1A) = Uiso(C2A) = Uiso(C3A) =
Uiso(C4A) = Uiso(C5A) = Uiso(C6A) = Uiso(C7A) = Uiso(C8A) = Uiso(C9A) =
Uiso(C10A) = Uiso(C11A)
4. Same fragment restrains
{F1, F2, N1, C1, C2, C3, C4, C5, C6, C7, C8, C9, C10, C11} sigma for 1-2: 0.01,
1-3: 0.01
as
{F1A, F2A, N1A, C1A, C2A, C3A, C4A, C5A, C6A, C7A, C8A, C9A, C10A, C11A}
5. Others
 Sof(F1A)=Sof(F2A)=Sof(N1A)=Sof(C1A)=Sof(C2A)=Sof(H2A)=Sof(C3A)=Sof(C4A)=
 Sof(H4A)=Sof(C5A)=Sof(C6A)=Sof(C7A)=Sof(C8A)=Sof(H8A)=Sof(C9A)=Sof(H9A)=
 Sof(C10A)=Sof(H10A)=Sof(C11A)=Sof(H11A)=1-FVAR(1)
 Sof(F1)=Sof(F2)=Sof(N1)=Sof(C1)=Sof(C2)=Sof(H2)=Sof(C3)=Sof(C4)=Sof(H4)=
 Sof(C5)=Sof(C6)=Sof(C7)=Sof(C8)=Sof(H8)=Sof(C9)=Sof(H9)=Sof(C10)=Sof(H10)=
 Sof(C11)=Sof(H11)=FVAR(1)
6.a Aromatic/amide H refined with riding coordinates:
 C14(H14), C15(H15), C16(H16), C17(H17), C20(H20), C21(H21), C22(H22),
 C23(H23), C2(H2), C4(H4), C8(H8), C9(H9), C10(H10), C11(H11), C2A(H2A),
 C4A(H4A), C8A(H8A), C9A(H9A), C10A(H10A), C11A(H11A)
6.b Idealised Me refined as rotating group:
 C24(H24A,H24B,H24C)
;
_olex2_exptl_crystal_mounting_method 'Mounted on MiTeGen Dual-Thickness MicroMounts in paraffin oil.'
_olex2_submission_special_instructions 'No special instructions were received'

loop_
_space_group_symop_operation_xyz
'x, y, z'
'-x, -y, -z'

loop_
_atom_site_label
_atom_site_type_symbol
_atom_site_fract_x
_atom_site_fract_y
_atom_site_fract_z
_atom_site_U_iso_or_equiv
_atom_site_adp_type
_atom_site_occupancy
_atom_site_site_symmetry_order
_atom_site_calc_flag
_atom_site_refinement_flags_posn
_atom_site_refinement_flags_occupancy
_atom_site_disorder_assembly
_atom_site_disorder_group
N2 N 1.01615(15) 0.53350(14) 0.22269(14) 0.0227(3) Uani 1 1 d . . . .
C12 C 0.74352(17) 0.60511(16) 0.21856(15) 0.0202(3) Uani 1 1 d . . . .
C13 C 0.87469(17) 0.50693(16) 0.20683(15) 0.0207(3) Uani 1 1 d . . . .
C14 C 0.86393(19) 0.38210(17) 0.18195(16) 0.0244(3) Uani 1 1 d . . . .
H14 H 0.9527 0.3161 0.1752 0.029 Uiso 1 1 calc R . . .
C15 C 0.7262(2) 0.35395(18) 0.16717(18) 0.0293(4) Uani 1 1 d . . . .
H15 H 0.7210 0.2699 0.1483 0.035 Uiso 1 1 calc R . . .
C16 C 0.5952(2) 0.44792(19) 0.1797(2) 0.0322(4) Uani 1 1 d . . . .
H16 H 0.4999 0.4287 0.1702 0.039 Uiso 1 1 calc R . . .
C17 C 0.60552(19) 0.57123(18) 0.20651(18) 0.0269(3) Uani 1 1 d . . . .
H17 H 0.5153 0.6345 0.2169 0.032 Uiso 1 1 calc R . . .
C18 C 0.90371(17) 0.72001(16) 0.32384(14) 0.0195(3) Uani 1 1 d . . . .
C19 C 1.02361(17) 0.61301(16) 0.30870(15) 0.0207(3) Uani 1 1 d . . . .
C20 C 1.14880(18) 0.58582(17) 0.37948(16) 0.0250(3) Uani 1 1 d . . . .
H20 H 1.2293 0.5132 0.3694 0.030 Uiso 1 1 calc R . . .
C21 C 1.15563(19) 0.66393(19) 0.46373(16) 0.0268(3) Uani 1 1 d . . . .
H21 H 1.2407 0.6444 0.5114 0.032 Uiso 1 1 calc R . . .
C22 C 1.03877(19) 0.77112(19) 0.47935(16) 0.0273(3) Uani 1 1 d . . . .
H22 H 1.0436 0.8254 0.5367 0.033 Uiso 1 1 calc R . . .
C23 C 0.91490(18) 0.79719(17) 0.40937(15) 0.0235(3) Uani 1 1 d . . . .
H23 H 0.8350 0.8701 0.4201 0.028 Uiso 1 1 calc R . . .
C24 C 1.15322(19) 0.44441(18) 0.18642(18) 0.0290(4) Uani 1 1 d . . . .
H24A H 1.1671 0.3579 0.2591 0.044 Uiso 1 1 calc GR . . .
H24B H 1.2409 0.4928 0.1713 0.044 Uiso 1 1 calc GR . . .
H24C H 1.1439 0.4226 0.1045 0.044 Uiso 1 1 calc GR . . .
B1 B 0.76182(19) 0.74833(17) 0.24243(16) 0.0187(3) Uani 1 1 d . . . .
F1 F 0.31108(12) 0.88699(11) 0.56045(10) 0.0267(3) Uani 0.931(3) 1 d D P A 1
F2 F 0.42284(12) 1.18668(11) 0.13286(11) 0.0284(3) Uani 0.931(3) 1 d D P A 1
N1 N 0.79348(17) 0.86233(15) 0.09692(15) 0.0175(3) Uani 0.931(3) 1 d D P A 1
C1 C 0.6118(2) 0.8392(2) 0.29628(18) 0.0182(3) Uani 0.931(3) 1 d D P A 1
C2 C 0.5196(2) 0.8110(2) 0.41894(18) 0.0206(4) Uani 0.931(3) 1 d D P A 1
H2 H 0.5389 0.7250 0.4857 0.025 Uiso 0.931(3) 1 calc R P A 1
C3 C 0.3995(2) 0.9118(2) 0.44045(19) 0.0220(4) Uani 0.931(3) 1 d D P A 1
C4 C 0.3632(2) 1.0385(2) 0.3472(2) 0.0224(4) Uani 0.931(3) 1 d D P A 1
H4 H 0.2786 1.1044 0.3653 0.027 Uiso 0.931(3) 1 calc R P A 1
C5 C 0.4558(2) 1.0642(2) 0.2272(2) 0.0206(4) Uani 0.931(3) 1 d D P A 1
C6 C 0.5791(2) 0.96823(19) 0.20024(18) 0.0184(3) Uani 0.931(3) 1 d D P A 1
C7 C 0.6895(2) 0.97979(18) 0.08008(17) 0.0180(3) Uani 0.931(3) 1 d D P A 1
C8 C 0.6992(2) 1.08739(18) -0.03812(18) 0.0209(4) Uani 0.931(3) 1 d D P A 1
H8 H 0.6270 1.1699 -0.0494 0.025 Uiso 0.931(3) 1 calc R P A 1
C9 C 0.8158(2) 1.07253(19) -0.13918(18) 0.0220(4) Uani 0.931(3) 1 d D P A 1
H9 H 0.8238 1.1446 -0.2209 0.026 Uiso 0.931(3) 1 calc R P A 1
C10 C 0.9213(2) 0.9507(2) -0.11972(18) 0.0220(4) Uani 0.931(3) 1 d D P A 1
H10 H 1.0018 0.9391 -0.1880 0.026 Uiso 0.931(3) 1 calc R P A 1
C11 C 0.9073(2) 0.84747(19) -0.00036(18) 0.0197(3) Uani 0.931(3) 1 d D P A 1
H11 H 0.9793 0.7646 0.0134 0.024 Uiso 0.931(3) 1 calc R P A 1
F1A F 1.0209(16) 0.9487(17) -0.2257(15) 0.041(3) Uiso 0.069(3) 1 d D P A 2
F2A F 0.5957(16) 1.2012(15) -0.0392(15) 0.041(3) Uiso 0.069(3) 1 d D P A 2
N1A N 0.613(3) 0.836(2) 0.2953(17) 0.041(3) Uiso 0.069(3) 1 d D P A 2
C1A C 0.795(2) 0.8502(17) 0.0972(17) 0.041(3) Uiso 0.069(3) 1 d D P A 2
C2A C 0.9085(19) 0.8419(17) -0.0092(18) 0.041(3) Uiso 0.069(3) 1 d D P A 2
H2A H 0.9816 0.7604 -0.0046 0.049 Uiso 0.069(3) 1 calc R P A 2
C3A C 0.9113(16) 0.9554(18) -0.1214(16) 0.041(3) Uiso 0.069(3) 1 d D P A 2
C4A C 0.8088(16) 1.0774(16) -0.1354(15) 0.041(3) Uiso 0.069(3) 1 d D P A 2
H4A H 0.8147 1.1532 -0.2142 0.049 Uiso 0.069(3) 1 calc R P A 2
C5A C 0.6982(16) 1.0833(15) -0.0292(16) 0.041(3) Uiso 0.069(3) 1 d D P A 2
C6A C 0.6892(18) 0.9731(16) 0.0859(15) 0.041(3) Uiso 0.069(3) 1 d D P A 2
C7A C 0.580(2) 0.962(2) 0.2066(17) 0.041(3) Uiso 0.069(3) 1 d D P A 2
C8A C 0.458(2) 1.058(3) 0.238(2) 0.041(3) Uiso 0.069(3) 1 d D P A 2
H8A H 0.4350 1.1468 0.1754 0.049 Uiso 0.069(3) 1 calc R P A 2
C9A C 0.370(3) 1.023(4) 0.361(3) 0.041(3) Uiso 0.069(3) 1 d D P A 2
H9A H 0.2859 1.0870 0.3837 0.049 Uiso 0.069(3) 1 calc R P A 2
C10A C 0.406(3) 0.892(4) 0.450(2) 0.041(3) Uiso 0.069(3) 1 d D P A 2
H10A H 0.3464 0.8664 0.5349 0.049 Uiso 0.069(3) 1 calc R P A 2
C11A C 0.528(3) 0.801(3) 0.4149(19) 0.041(3) Uiso 0.069(3) 1 d D P A 2
H11A H 0.5522 0.7119 0.4758 0.049 Uiso 0.069(3) 1 calc R P A 2

loop_
_atom_site_aniso_label
_atom_site_aniso_U_11
_atom_site_aniso_U_22
_atom_site_aniso_U_33
_atom_site_aniso_U_23
_atom_site_aniso_U_13
_atom_site_aniso_U_12
N2 0.0192(6) 0.0210(6) 0.0266(7) -0.0085(5) -0.0016(5) 0.0014(5)
C12 0.0214(7) 0.0186(7) 0.0190(7) -0.0040(5) -0.0026(5) -0.0011(5)
C13 0.0228(7) 0.0187(7) 0.0183(7) -0.0035(5) -0.0010(5) -0.0020(6)
C14 0.0292(8) 0.0201(7) 0.0227(7) -0.0070(6) -0.0019(6) -0.0003(6)
C15 0.0362(9) 0.0224(8) 0.0324(9) -0.0111(7) -0.0054(7) -0.0049(7)
C16 0.0298(9) 0.0286(9) 0.0416(10) -0.0105(8) -0.0085(7) -0.0077(7)
C17 0.0235(8) 0.0234(8) 0.0331(8) -0.0077(7) -0.0054(6) -0.0010(6)
C18 0.0189(7) 0.0197(7) 0.0181(6) -0.0032(5) 0.0002(5) -0.0039(5)
C19 0.0208(7) 0.0195(7) 0.0191(7) -0.0021(5) -0.0013(5) -0.0032(5)
C20 0.0209(7) 0.0234(8) 0.0259(8) -0.0001(6) -0.0040(6) -0.0022(6)
C21 0.0241(8) 0.0330(9) 0.0211(7) 0.0002(6) -0.0057(6) -0.0087(6)
C22 0.0293(8) 0.0348(9) 0.0195(7) -0.0075(6) -0.0022(6) -0.0098(7)
C23 0.0230(7) 0.0265(8) 0.0205(7) -0.0075(6) 0.0006(6) -0.0044(6)
C24 0.0236(8) 0.0264(8) 0.0333(9) -0.0094(7) -0.0006(6) 0.0043(6)
B1 0.0190(7) 0.0172(7) 0.0177(7) -0.0032(6) -0.0009(6) -0.0014(6)
F1 0.0247(5) 0.0294(6) 0.0238(5) -0.0101(4) 0.0057(4) -0.0027(4)
F2 0.0303(6) 0.0194(5) 0.0282(5) -0.0029(4) -0.0026(4) 0.0061(4)
N1 0.0187(6) 0.0163(6) 0.0180(6) -0.0054(5) -0.0030(5) -0.0023(5)
C1 0.0171(7) 0.0183(7) 0.0198(7) -0.0069(6) -0.0017(5) -0.0025(6)
C2 0.0204(8) 0.0195(8) 0.0206(8) -0.0052(6) -0.0017(6) -0.0020(6)
C3 0.0197(7) 0.0267(11) 0.0213(8) -0.0105(7) 0.0016(6) -0.0050(7)
C4 0.0193(8) 0.0239(9) 0.0258(9) -0.0125(7) -0.0024(6) 0.0012(6)
C5 0.0213(8) 0.0162(7) 0.0243(8) -0.0066(6) -0.0051(6) 0.0010(6)
C6 0.0184(7) 0.0172(7) 0.0202(7) -0.0063(6) -0.0031(6) -0.0022(6)
C7 0.0188(7) 0.0166(7) 0.0194(7) -0.0057(6) -0.0041(5) -0.0018(6)
C8 0.0241(8) 0.0161(7) 0.0218(8) -0.0042(6) -0.0051(6) -0.0010(6)
C9 0.0276(8) 0.0191(8) 0.0188(7) -0.0025(6) -0.0038(6) -0.0062(6)
C10 0.0258(8) 0.0219(8) 0.0185(7) -0.0065(6) 0.0010(6) -0.0061(6)
C11 0.0215(8) 0.0191(8) 0.0191(7) -0.0072(6) -0.0011(6) -0.0027(6)

loop_
_atom_type_symbol
_atom_type_description
_atom_type_scat_dispersion_real
_atom_type_scat_dispersion_imag
_atom_type_scat_source
C C 0.0033 0.0016 'International Tables Vol C Tables 4.2.6.8 and 6.1.1.4'
H H 0.0000 0.0000 'International Tables Vol C Tables 4.2.6.8 and 6.1.1.4'
B B 0.0013 0.0007 'International Tables Vol C Tables 4.2.6.8 and 6.1.1.4'
F F 0.0171 0.0103 'International Tables Vol C Tables 4.2.6.8 and 6.1.1.4'
N N 0.0061 0.0033 'International Tables Vol C Tables 4.2.6.8 and 6.1.1.4'

loop_
_geom_angle_atom_site_label_1
_geom_angle_atom_site_label_2
_geom_angle_atom_site_label_3
_geom_angle
C13 N2 C19 119.94(12)
C13 N2 C24 118.85(13)
C19 N2 C24 118.30(13)
C13 C12 B1 118.45(13)
C17 C12 C13 117.37(14)
C17 C12 B1 124.18(14)
N2 C13 C12 119.80(14)
C14 C13 N2 120.05(14)
C14 C13 C12 120.14(15)
C15 C14 C13 120.81(15)
C14 C15 C16 120.25(16)
C15 C16 C17 118.94(16)
C16 C17 C12 122.46(15)
C19 C18 B1 118.94(13)
C23 C18 C19 117.95(14)
C23 C18 B1 123.11(13)
C18 C19 N2 119.38(14)
C20 C19 N2 120.65(14)
C20 C19 C18 119.97(15)
C21 C20 C19 120.46(15)
C20 C21 C22 120.52(15)
C23 C22 C21 118.74(16)
C22 C23 C18 122.36(15)
C12 B1 C18 108.46(12)
C12 B1 N1 108.80(12)
C12 B1 C1 117.75(14)
C18 B1 N1 109.58(12)
C18 B1 C1 115.13(13)
C1 B1 N1 96.18(12)
N1A B1 C12 116.8(8)
N1A B1 C18 115.8(7)
N1A B1 C1A 99.3(10)
C1A B1 C12 105.1(6)
C1A B1 C18 110.4(6)
C7 N1 B1 112.98(13)
C11 N1 B1 126.30(13)
C11 N1 C7 120.72(14)
C2 C1 B1 130.44(15)
C2 C1 C6 119.01(15)
C6 C1 B1 110.50(14)
C3 C2 C1 118.08(16)
F1 C3 C2 118.68(17)
F1 C3 C4 117.12(17)
C2 C3 C4 124.19(16)
C5 C4 C3 116.71(15)
F2 C5 C4 118.38(15)
F2 C5 C6 119.75(16)
C4 C5 C6 121.86(16)
C1 C6 C7 111.05(14)
C5 C6 C1 120.13(15)
C5 C6 C7 128.82(16)
N1 C7 C6 109.29(14)
N1 C7 C8 120.52(15)
C8 C7 C6 130.19(15)
C9 C8 C7 119.11(15)
C8 C9 C10 119.36(16)
C11 C10 C9 119.33(15)
N1 C11 C10 120.96(15)
C7A N1A B1 111.7(8)
C11A N1A B1 127.5(10)
C11A N1A C7A 120.6(7)
C2A C1A B1 132.7(10)
C2A C1A C6A 118.9(7)
C6A C1A B1 108.3(9)
C3A C2A C1A 118.1(7)
F1A C3A C2A 118.7(8)
F1A C3A C4A 117.0(8)
C2A C3A C4A 124.3(7)
C5A C4A C3A 116.6(7)
F2A C5A C4A 118.3(8)
F2A C5A C6A 119.8(8)
C4A C5A C6A 121.9(7)
C1A C6A C7A 111.0(6)
C5A C6A C1A 120.2(6)
C5A C6A C7A 128.8(7)
N1A C7A C6A 109.3(6)
N1A C7A C8A 120.6(6)
C8A C7A C6A 130.1(8)
C9A C8A C7A 119.1(8)
C8A C9A C10A 119.3(7)
C11A C10A C9A 119.4(8)
N1A C11A C10A 121.0(8)

loop_
_geom_bond_atom_site_label_1
_geom_bond_atom_site_label_2
_geom_bond_distance
N2 C13 1.408(2)
N2 C19 1.410(2)
N2 C24 1.4563(19)
C12 C13 1.411(2)
C12 C17 1.397(2)
C12 B1 1.601(2)
C13 C14 1.402(2)
C14 C15 1.379(2)
C15 C16 1.387(2)
C16 C17 1.395(2)
C18 C19 1.407(2)
C18 C23 1.397(2)
C18 B1 1.603(2)
C19 C20 1.405(2)
C20 C21 1.382(2)
C21 C22 1.393(2)
C22 C23 1.391(2)
B1 N1 1.638(2)
B1 C1 1.610(3)
B1 N1A 1.58(2)
B1 C1A 1.585(17)
F1 C3 1.358(2)
F2 C5 1.357(2)
N1 C7 1.357(2)
N1 C11 1.345(2)
C1 C2 1.396(2)
C1 C6 1.409(2)
C2 C3 1.383(2)
C3 C4 1.385(2)
C4 C5 1.376(2)
C5 C6 1.386(2)
C6 C7 1.462(2)
C7 C8 1.391(2)
C8 C9 1.386(2)
C9 C10 1.396(2)
C10 C11 1.379(2)
F1A C3A 1.358(8)
F2A C5A 1.357(8)
N1A C7A 1.357(8)
N1A C11A 1.345(9)
C1A C2A 1.396(8)
C1A C6A 1.409(8)
C2A C3A 1.382(9)
C3A C4A 1.385(8)
C4A C5A 1.375(8)
C5A C6A 1.384(8)
C6A C7A 1.462(7)
C7A C8A 1.391(8)
C8A C9A 1.385(9)
C9A C10A 1.395(9)
C10A C11A 1.376(9)
